data_7008615
loop_
_publ_author_name
'Xiao, Nu'
'Xu, Qiang'
'Sun, Jie'
'Chen, Jiabi'

_publ_section_title
;
 Synthesis, structure and reactivity of novel pyridazine-coordinated
 diiron bridging carbene complexes.
;
_journal_issue 19
_journal_name_full 'Dalton transactions (Cambridge, England : 2003)'
_journal_page_first 3250
_journal_page_last 3258
_journal_paper_doi 10.1039/b505141j
_journal_year 2005
_chemical_formula_sum 'C18 H12 Cl2 Fe2 N2 O6'
_chemical_formula_weight 534.90
_chemical_name_systematic
;
?
;
_space_group_IT_number 14
_symmetry_cell_setting monoclinic
_symmetry_space_group_name_Hall '-P 2yn'
_symmetry_space_group_name_H-M 'P 1 21/n 1'
_atom_sites_solution_hydrogens geom
_atom_sites_solution_primary direct
_atom_sites_solution_secondary difmap
_audit_creation_method SHELXL-97
_cell_angle_alpha 90.00
_cell_angle_beta 108.427(4)
_cell_angle_gamma 90.00
_cell_formula_units_Z 4
_cell_length_a 13.213(3)
_cell_length_b 10.709(2)
_cell_length_c 15.898(3)
_cell_measurement_reflns_used 1053
_cell_measurement_temperature 293(2)
_cell_measurement_theta_max 55.516
_cell_measurement_theta_min 4.665
_cell_volume 2134.2(7)
_computing_cell_refinement 'Bruker SMART'
_computing_data_collection 'Bruker SMART'
_computing_data_reduction 'Bruker SHELXTL'
_computing_molecular_graphics 'Bruker SHELXTL'
_computing_publication_material 'Bruker SHELXTL'
_computing_structure_refinement 'SHELXL-97 (Sheldrick, 1997)'
_computing_structure_solution 'SHELXS-97 (Sheldrick, 1990)'
_diffrn_ambient_temperature 293(2)
_diffrn_measured_fraction_theta_full 0.997
_diffrn_measured_fraction_theta_max 0.997
_diffrn_measurement_device_type 'CCD area detector'
_diffrn_measurement_method 'phi and omega scans'
_diffrn_radiation_monochromator graphite
_diffrn_radiation_source 'fine-focus sealed tube'
_diffrn_radiation_type MoK\a
_diffrn_radiation_wavelength 0.71073
_diffrn_reflns_av_R_equivalents 0.2321
_diffrn_reflns_av_sigmaI/netI 0.2173
_diffrn_reflns_limit_h_max 8
_diffrn_reflns_limit_h_min -16
_diffrn_reflns_limit_k_max 11
_diffrn_reflns_limit_k_min -12
_diffrn_reflns_limit_l_max 19
_diffrn_reflns_limit_l_min -19
_diffrn_reflns_number 10893
_diffrn_reflns_theta_full 25.50
_diffrn_reflns_theta_max 25.50
_diffrn_reflns_theta_min 1.75
_exptl_absorpt_coefficient_mu 1.646
_exptl_absorpt_correction_T_max 1.00000
_exptl_absorpt_correction_T_min 0.58850
_exptl_absorpt_correction_type sadabs
_exptl_crystal_density_diffrn 1.665
_exptl_crystal_density_method 'not measured'
_exptl_crystal_F_000 1072
_exptl_crystal_size_max 0.235
_exptl_crystal_size_mid 0.204
_exptl_crystal_size_min 0.024
_refine_diff_density_max 0.652
_refine_diff_density_min -0.851
_refine_diff_density_rms 0.135
_refine_ls_extinction_coef 0.0011(5)
_refine_ls_extinction_expression Fc^*^=kFc[1+0.001xFc^2^\l^3^/sin(2\q)]^-1/4^
_refine_ls_extinction_method SHELXL
_refine_ls_goodness_of_fit_ref 0.829
_refine_ls_hydrogen_treatment mixed
_refine_ls_matrix_type full
_refine_ls_number_parameters 276
_refine_ls_number_reflns 3967
_refine_ls_number_restraints 1
_refine_ls_restrained_S_all 0.829
_refine_ls_R_factor_all 0.1506
_refine_ls_R_factor_gt 0.0754
_refine_ls_shift/su_max 0.000
_refine_ls_shift/su_mean 0.000
_refine_ls_structure_factor_coef Fsqd
_refine_ls_weighting_details 'calc w=1/[\s^2^(Fo^2^)+(0.0583P)^2^+0.0000P] where P=(Fo^2^+2Fc^2^)/3'
_refine_ls_weighting_scheme calc
_refine_ls_wR_factor_gt 0.1680
_refine_ls_wR_factor_ref 0.1952
_reflns_number_gt 1670
_reflns_number_total 3967
_reflns_threshold_expression >2sigma(I)
_cod_data_source_file b505141j-267650.txt
_cod_data_source_block cd23246
_cod_depositor_comments
;
The following automatic conversions were performed:
'_symmetry_cell_setting' value 'Monoclinic' changed to 'monoclinic'
according to '/home/saulius/struct/CIF-dictionaries/cif_core.dic'
dictionary named 'cif_core.dic' version 2.4.1 from 2010-06-29.

Automatic conversion script
Id: cif_fix_enum 1527 2010-12-29 10:47:43Z saulius 
;
_cod_original_sg_symbol_H-M P2(1)/n
_cod_database_code 7008615

loop_
_symmetry_equiv_pos_as_xyz
'x, y, z'
'-x+1/2, y+1/2, -z+1/2'
'-x, -y, -z'
'x-1/2, -y-1/2, z-1/2'

loop_
_atom_site_label
_atom_site_type_symbol
_atom_site_fract_x
_atom_site_fract_y
_atom_site_fract_z
_atom_site_U_iso_or_equiv
_atom_site_adp_type
_atom_site_occupancy
_atom_site_symmetry_multiplicity
_atom_site_calc_flag
_atom_site_refinement_flags
_atom_site_disorder_assembly
_atom_site_disorder_group
Fe1 Fe 0.69589(9) 0.78800(10) 0.03738(7) 0.0441(4) Uani 1 1 d . . .
Fe2 Fe 0.77336(9) 0.90963(10) 0.17879(8) 0.0458(4) Uani 1 1 d . . .
Cl1 Cl 0.3297(3) 0.2335(3) 0.5104(2) 0.1191(12) Uani 1 1 d . . .
Cl2 Cl 0.2771(2) 0.3939(3) 0.3584(2) 0.1027(11) Uani 1 1 d . . .
N1 N 0.5979(5) 0.7702(5) 0.1076(4) 0.0396(16) Uani 1 1 d . . .
N2 N 0.6395(5) 0.8334(6) 0.1836(4) 0.0453(17) Uani 1 1 d . . .
O1 O 0.8668(5) 0.8232(7) -0.0386(5) 0.078(2) Uani 1 1 d . . .
O2 O 0.6375(6) 0.5584(7) -0.0665(5) 0.087(2) Uani 1 1 d . . .
O3 O 0.5626(5) 0.9891(6) -0.0727(4) 0.0753(19) Uani 1 1 d . . .
O4 O 0.9621(5) 0.9973(6) 0.1400(5) 0.083(2) Uani 1 1 d . . .
O5 O 0.8730(6) 0.9365(5) 0.3689(5) 0.077(2) Uani 1 1 d . . .
O6 O 0.6662(5) 1.1516(6) 0.1211(4) 0.0738(19) Uani 1 1 d . . .
C1 C 0.8056(7) 0.7348(7) 0.1517(5) 0.047(2) Uani 1 1 d D . .
C2 C 0.8002(8) 0.8124(7) -0.0079(5) 0.050(2) Uani 1 1 d . . .
C3 C 0.6588(7) 0.6484(9) -0.0252(5) 0.055(2) Uani 1 1 d . . .
C4 C 0.6122(7) 0.9092(8) -0.0308(6) 0.048(2) Uani 1 1 d . . .
C5 C 0.8883(8) 0.9622(8) 0.1541(6) 0.056(2) Uani 1 1 d . . .
C6 C 0.8326(7) 0.9228(7) 0.2948(6) 0.053(2) Uani 1 1 d . . .
C7 C 0.7084(7) 1.0583(8) 0.1451(6) 0.055(2) Uani 1 1 d . . .
C8 C 0.9133(7) 0.6755(7) 0.1629(5) 0.044(2) Uani 1 1 d . . .
C9 C 1.0024(8) 0.7085(8) 0.2325(6) 0.060(2) Uani 1 1 d . . .
H2 H 0.9966 0.7696 0.2724 0.072 Uiso 1 1 calc R . .
C10 C 1.1022(8) 0.6505(10) 0.2441(7) 0.072(3) Uani 1 1 d . . .
H3 H 1.1611 0.6736 0.2915 0.087 Uiso 1 1 calc R . .
C11 C 1.1129(8) 0.5620(10) 0.1868(7) 0.072(3) Uani 1 1 d . . .
H4 H 1.1791 0.5266 0.1927 0.087 Uiso 1 1 calc R . .
C12 C 1.0228(9) 0.5253(9) 0.1191(7) 0.074(3) Uani 1 1 d . . .
H5 H 1.0284 0.4607 0.0817 0.089 Uiso 1 1 calc R . .
C13 C 0.9252(7) 0.5818(8) 0.1055(6) 0.057(2) Uani 1 1 d . . .
H6 H 0.8669 0.5574 0.0580 0.069 Uiso 1 1 calc R . .
C14 C 0.5052(7) 0.7089(8) 0.0920(6) 0.056(2) Uani 1 1 d . . .
H7 H 0.4753 0.6684 0.0381 0.067 Uiso 1 1 calc R . .
C15 C 0.4532(7) 0.7055(9) 0.1559(7) 0.064(3) Uani 1 1 d . . .
H8 H 0.3918 0.6582 0.1471 0.077 Uiso 1 1 calc R . .
C16 C 0.4952(8) 0.7741(8) 0.2324(7) 0.064(3) Uani 1 1 d . . .
H9 H 0.4609 0.7778 0.2752 0.077 Uiso 1 1 calc R . .
C17 C 0.5912(7) 0.8380(8) 0.2438(6) 0.056(2) Uani 1 1 d . . .
H10 H 0.6210 0.8845 0.2950 0.068 Uiso 1 1 calc R . .
C18 C 0.3783(8) 0.3278(9) 0.4440(7) 0.080(3) Uani 1 1 d . . .
H12 H 0.4238 0.2788 0.4193 0.096 Uiso 1 1 calc R . .
H11 H 0.4213 0.3937 0.4798 0.096 Uiso 1 1 calc R . .
H1 H 0.786(5) 0.675(5) 0.189(4) 0.04(2) Uiso 1 1 d D . .

loop_
_atom_site_aniso_label
_atom_site_aniso_U_11
_atom_site_aniso_U_22
_atom_site_aniso_U_33
_atom_site_aniso_U_23
_atom_site_aniso_U_13
_atom_site_aniso_U_12
Fe1 0.0475(8) 0.0384(6) 0.0476(7) -0.0001(5) 0.0167(6) 0.0020(6)
Fe2 0.0501(8) 0.0362(6) 0.0531(8) -0.0044(5) 0.0192(6) -0.0034(6)
Cl1 0.137(3) 0.122(3) 0.107(3) 0.019(2) 0.050(2) 0.008(2)
Cl2 0.078(2) 0.093(2) 0.127(3) 0.0230(18) 0.0177(19) 0.0110(17)
N1 0.048(4) 0.028(3) 0.044(4) -0.002(3) 0.017(3) -0.003(3)
N2 0.049(4) 0.039(4) 0.053(4) -0.007(3) 0.023(4) -0.002(3)
O1 0.067(5) 0.086(5) 0.087(5) 0.011(4) 0.034(4) -0.004(4)
O2 0.091(5) 0.079(5) 0.082(5) -0.043(4) 0.017(4) -0.009(4)
O3 0.072(5) 0.077(5) 0.083(5) 0.023(4) 0.033(4) 0.024(4)
O4 0.069(5) 0.073(5) 0.121(6) 0.006(4) 0.047(5) -0.019(4)
O5 0.095(5) 0.060(4) 0.065(5) -0.009(3) 0.011(4) -0.002(4)
O6 0.087(5) 0.051(4) 0.088(5) 0.004(4) 0.033(4) 0.011(4)
C1 0.054(6) 0.039(5) 0.050(5) 0.002(4) 0.017(5) 0.005(4)
C2 0.064(6) 0.041(5) 0.043(5) 0.011(4) 0.013(5) 0.001(5)
C3 0.059(6) 0.055(5) 0.048(5) -0.004(5) 0.016(5) -0.008(5)
C4 0.050(6) 0.048(5) 0.052(5) 0.000(4) 0.023(5) 0.000(5)
C5 0.062(6) 0.047(5) 0.057(6) 0.001(4) 0.015(5) -0.011(5)
C6 0.063(6) 0.045(5) 0.043(5) -0.004(4) 0.006(5) -0.010(5)
C7 0.051(6) 0.048(5) 0.065(6) -0.007(4) 0.019(5) -0.008(5)
C8 0.059(6) 0.036(4) 0.042(5) 0.008(4) 0.022(5) 0.002(4)
C9 0.068(7) 0.056(5) 0.056(6) 0.000(5) 0.020(5) 0.007(5)
C10 0.069(7) 0.087(7) 0.064(7) 0.021(6) 0.025(6) 0.007(6)
C11 0.057(7) 0.098(8) 0.066(7) 0.022(6) 0.026(6) 0.018(6)
C12 0.096(8) 0.057(6) 0.089(8) 0.008(6) 0.059(7) 0.024(6)
C13 0.066(6) 0.044(5) 0.065(6) 0.007(4) 0.023(5) 0.017(5)
C14 0.054(6) 0.047(5) 0.072(6) 0.002(5) 0.026(5) 0.000(5)
C15 0.044(6) 0.052(6) 0.102(8) -0.004(5) 0.031(6) -0.002(5)
C16 0.063(7) 0.058(6) 0.081(7) -0.002(5) 0.037(6) 0.008(5)
C17 0.062(6) 0.052(5) 0.060(6) -0.004(4) 0.028(5) 0.013(5)
C18 0.072(7) 0.068(6) 0.100(8) 0.009(6) 0.029(6) 0.018(6)

loop_
_atom_type_symbol
_atom_type_description
_atom_type_scat_dispersion_real
_atom_type_scat_dispersion_imag
_atom_type_scat_source
C C 0.0033 0.0016 'International Tables Vol C Tables 4.2.6.8 and 6.1.1.4'
H H 0.0000 0.0000 'International Tables Vol C Tables 4.2.6.8 and 6.1.1.4'
N N 0.0061 0.0033 'International Tables Vol C Tables 4.2.6.8 and 6.1.1.4'
O O 0.0106 0.0060 'International Tables Vol C Tables 4.2.6.8 and 6.1.1.4'
Cl Cl 0.1484 0.1585 'International Tables Vol C Tables 4.2.6.8 and 6.1.1.4'
Fe Fe 0.3463 0.8444 'International Tables Vol C Tables 4.2.6.8 and 6.1.1.4'

loop_
_geom_angle_atom_site_label_1
_geom_angle_atom_site_label_2
_geom_angle_atom_site_label_3
_geom_angle
_geom_angle_site_symmetry_1
_geom_angle_site_symmetry_3
_geom_angle_publ_flag
C2 Fe1 C3 90.5(4) . . ?
C2 Fe1 C4 93.3(4) . . ?
C3 Fe1 C4 105.0(4) . . ?
C2 Fe1 N1 169.9(3) . . ?
C3 Fe1 N1 97.0(3) . . ?
C4 Fe1 N1 91.2(3) . . ?
C2 Fe1 C1 88.7(4) . . ?
C3 Fe1 C1 105.0(4) . . ?
C4 Fe1 C1 149.9(3) . . ?
N1 Fe1 C1 82.8(3) . . ?
C2 Fe1 Fe2 97.9(3) . . ?
C3 Fe1 Fe2 153.8(3) . . ?
C4 Fe1 Fe2 99.3(3) . . ?
N1 Fe1 Fe2 72.43(18) . . ?
C1 Fe1 Fe2 50.8(2) . . ?
C6 Fe2 C5 94.4(4) . . ?
C6 Fe2 C7 104.6(4) . . ?
C5 Fe2 C7 90.8(4) . . ?
C6 Fe2 N2 95.7(4) . . ?
C5 Fe2 N2 168.6(3) . . ?
C7 Fe2 N2 91.6(3) . . ?
C6 Fe2 C1 104.2(4) . . ?
C5 Fe2 C1 89.6(4) . . ?
C7 Fe2 C1 151.1(4) . . ?
N2 Fe2 C1 82.9(3) . . ?
C6 Fe2 Fe1 153.4(3) . . ?
C5 Fe2 Fe1 95.8(3) . . ?
C7 Fe2 Fe1 99.8(3) . . ?
N2 Fe2 Fe1 72.79(19) . . ?
C1 Fe2 Fe1 51.5(2) . . ?
N2 N1 C14 120.3(7) . . ?
N2 N1 Fe1 107.8(5) . . ?
C14 N1 Fe1 131.9(6) . . ?
C17 N2 N1 121.4(7) . . ?
C17 N2 Fe2 131.6(6) . . ?
N1 N2 Fe2 106.9(5) . . ?
C8 C1 Fe2 128.6(6) . . ?
C8 C1 Fe1 127.2(6) . . ?
Fe2 C1 Fe1 77.7(3) . . ?
C8 C1 H1 94(4) . . ?
Fe2 C1 H1 112(4) . . ?
Fe1 C1 H1 119(4) . . ?
O1 C2 Fe1 177.1(8) . . ?
O2 C3 Fe1 177.9(9) . . ?
O3 C4 Fe1 177.2(8) . . ?
O4 C5 Fe2 178.5(9) . . ?
O5 C6 Fe2 176.7(8) . . ?
O6 C7 Fe2 178.0(8) . . ?
C9 C8 C13 117.6(8) . . ?
C9 C8 C1 121.0(7) . . ?
C13 C8 C1 121.3(8) . . ?
C8 C9 C10 120.9(9) . . ?
C8 C9 H2 119.6 . . ?
C10 C9 H2 119.6 . . ?
C11 C10 C9 120.8(10) . . ?
C11 C10 H3 119.6 . . ?
C9 C10 H3 119.6 . . ?
C10 C11 C12 118.4(10) . . ?
C10 C11 H4 120.8 . . ?
C12 C11 H4 120.8 . . ?
C13 C12 C11 121.9(9) . . ?
C13 C12 H5 119.0 . . ?
C11 C12 H5 119.0 . . ?
C12 C13 C8 120.4(9) . . ?
C12 C13 H6 119.8 . . ?
C8 C13 H6 119.8 . . ?
N1 C14 C15 120.6(8) . . ?
N1 C14 H7 119.7 . . ?
C15 C14 H7 119.7 . . ?
C16 C15 C14 118.4(9) . . ?
C16 C15 H8 120.8 . . ?
C14 C15 H8 120.8 . . ?
C15 C16 C17 118.0(9) . . ?
C15 C16 H9 121.0 . . ?
C17 C16 H9 121.0 . . ?
N2 C17 C16 121.2(9) . . ?
N2 C17 H10 119.4 . . ?
C16 C17 H10 119.4 . . ?
Cl1 C18 Cl2 112.1(6) . . ?
Cl1 C18 H12 109.2 . . ?
Cl2 C18 H12 109.2 . . ?
Cl1 C18 H11 109.2 . . ?
Cl2 C18 H11 109.2 . . ?
H12 C18 H11 107.9 . . ?

loop_
_geom_bond_atom_site_label_1
_geom_bond_atom_site_label_2
_geom_bond_distance
_geom_bond_site_symmetry_2
_geom_bond_publ_flag
Fe1 C2 1.764(10) . ?
Fe1 C3 1.777(9) . ?
Fe1 C4 1.823(9) . ?
Fe1 N1 1.968(6) . ?
Fe1 C1 2.016(8) . ?
Fe1 Fe2 2.5186(16) . ?
Fe2 C6 1.766(9) . ?
Fe2 C5 1.776(10) . ?
Fe2 C7 1.808(10) . ?
Fe2 N2 1.971(7) . ?
Fe2 C1 1.997(8) . ?
Cl1 C18 1.725(11) . ?
Cl2 C18 1.729(9) . ?
N1 N2 1.341(8) . ?
N1 C14 1.342(10) . ?
N2 C17 1.308(10) . ?
O1 C2 1.139(10) . ?
O2 C3 1.150(9) . ?
O3 C4 1.153(9) . ?
O4 C5 1.132(9) . ?
O5 C6 1.139(9) . ?
O6 C7 1.149(9) . ?
C1 C8 1.517(11) . ?
C1 H1 0.96(2) . ?
C8 C9 1.383(11) . ?
C8 C13 1.397(11) . ?
C9 C10 1.417(12) . ?
C9 H2 0.9300 . ?
C10 C11 1.352(14) . ?
C10 H3 0.9300 . ?
C11 C12 1.385(13) . ?
C11 H4 0.9300 . ?
C12 C13 1.379(11) . ?
C12 H5 0.9300 . ?
C13 H6 0.9300 . ?
C14 C15 1.395(12) . ?
C14 H7 0.9300 . ?
C15 C16 1.378(12) . ?
C15 H8 0.9300 . ?
C16 C17 1.401(12) . ?
C16 H9 0.9300 . ?
C17 H10 0.9300 . ?
C18 H12 0.9700 . ?
C18 H11 0.9700 . ?

loop_
_geom_torsion_atom_site_label_1
_geom_torsion_atom_site_label_2
_geom_torsion_atom_site_label_3
_geom_torsion_atom_site_label_4
_geom_torsion
_geom_torsion_site_symmetry_1
_geom_torsion_site_symmetry_2
_geom_torsion_site_symmetry_3
_geom_torsion_site_symmetry_4
_geom_torsion_publ_flag
C2 Fe1 Fe2 C6 -109.1(7) . . . . ?
C3 Fe1 Fe2 C6 -1.4(10) . . . . ?
C4 Fe1 Fe2 C6 156.2(7) . . . . ?
N1 Fe1 Fe2 C6 67.9(7) . . . . ?
C1 Fe1 Fe2 C6 -27.3(8) . . . . ?
C2 Fe1 Fe2 C5 3.1(4) . . . . ?
C3 Fe1 Fe2 C5 110.8(7) . . . . ?
C4 Fe1 Fe2 C5 -91.6(4) . . . . ?
N1 Fe1 Fe2 C5 -180.0(3) . . . . ?
C1 Fe1 Fe2 C5 84.9(4) . . . . ?
C2 Fe1 Fe2 C7 95.0(4) . . . . ?
C3 Fe1 Fe2 C7 -157.4(7) . . . . ?
C4 Fe1 Fe2 C7 0.2(4) . . . . ?
N1 Fe1 Fe2 C7 -88.1(3) . . . . ?
C1 Fe1 Fe2 C7 176.7(4) . . . . ?
C2 Fe1 Fe2 N2 -176.4(3) . . . . ?
C3 Fe1 Fe2 N2 -68.7(7) . . . . ?
C4 Fe1 Fe2 N2 88.9(3) . . . . ?
N1 Fe1 Fe2 N2 0.5(3) . . . . ?
C1 Fe1 Fe2 N2 -94.6(4) . . . . ?
C2 Fe1 Fe2 C1 -81.8(4) . . . . ?
C3 Fe1 Fe2 C1 25.9(8) . . . . ?
C4 Fe1 Fe2 C1 -176.5(4) . . . . ?
N1 Fe1 Fe2 C1 95.1(4) . . . . ?
C2 Fe1 N1 N2 17(2) . . . . ?
C3 Fe1 N1 N2 154.6(5) . . . . ?
C4 Fe1 N1 N2 -100.1(5) . . . . ?
C1 Fe1 N1 N2 50.3(5) . . . . ?
Fe2 Fe1 N1 N2 -0.8(4) . . . . ?
C2 Fe1 N1 C14 -162.6(17) . . . . ?
C3 Fe1 N1 C14 -24.8(7) . . . . ?
C4 Fe1 N1 C14 80.4(7) . . . . ?
C1 Fe1 N1 C14 -129.2(7) . . . . ?
Fe2 Fe1 N1 C14 179.8(7) . . . . ?
C14 N1 N2 C17 -0.4(11) . . . . ?
Fe1 N1 N2 C17 -180.0(6) . . . . ?
C14 N1 N2 Fe2 -179.5(5) . . . . ?
Fe1 N1 N2 Fe2 1.0(5) . . . . ?
C6 Fe2 N2 C17 24.9(8) . . . . ?
C5 Fe2 N2 C17 177.8(15) . . . . ?
C7 Fe2 N2 C17 -79.9(8) . . . . ?
C1 Fe2 N2 C17 128.5(8) . . . . ?
Fe1 Fe2 N2 C17 -179.7(8) . . . . ?
C6 Fe2 N2 N1 -156.2(5) . . . . ?
C5 Fe2 N2 N1 -3.3(19) . . . . ?
C7 Fe2 N2 N1 98.9(5) . . . . ?
C1 Fe2 N2 N1 -52.6(5) . . . . ?
Fe1 Fe2 N2 N1 -0.8(4) . . . . ?
C6 Fe2 C1 C8 -64.1(8) . . . . ?
C5 Fe2 C1 C8 30.4(8) . . . . ?
C7 Fe2 C1 C8 121.5(9) . . . . ?
N2 Fe2 C1 C8 -158.2(8) . . . . ?
Fe1 Fe2 C1 C8 128.1(8) . . . . ?
C6 Fe2 C1 Fe1 167.8(3) . . . . ?
C5 Fe2 C1 Fe1 -97.7(3) . . . . ?
C7 Fe2 C1 Fe1 -6.7(9) . . . . ?
N2 Fe2 C1 Fe1 73.7(3) . . . . ?
C2 Fe1 C1 C8 -28.2(7) . . . . ?
C3 Fe1 C1 C8 62.0(8) . . . . ?
C4 Fe1 C1 C8 -122.6(8) . . . . ?
N1 Fe1 C1 C8 157.3(7) . . . . ?
Fe2 Fe1 C1 C8 -129.5(8) . . . . ?
C2 Fe1 C1 Fe2 101.3(3) . . . . ?
C3 Fe1 C1 Fe2 -168.5(3) . . . . ?
C4 Fe1 C1 Fe2 6.9(8) . . . . ?
N1 Fe1 C1 Fe2 -73.1(3) . . . . ?
C3 Fe1 C2 O1 -10(16) . . . . ?
C4 Fe1 C2 O1 -115(16) . . . . ?
N1 Fe1 C2 O1 128(15) . . . . ?
C1 Fe1 C2 O1 95(16) . . . . ?
Fe2 Fe1 C2 O1 145(16) . . . . ?
C2 Fe1 C3 O2 5(24) . . . . ?
C4 Fe1 C3 O2 99(24) . . . . ?
N1 Fe1 C3 O2 -168(24) . . . . ?
C1 Fe1 C3 O2 -83(24) . . . . ?
Fe2 Fe1 C3 O2 -104(24) . . . . ?
C2 Fe1 C4 O3 -52(16) . . . . ?
C3 Fe1 C4 O3 -143(16) . . . . ?
N1 Fe1 C4 O3 119(16) . . . . ?
C1 Fe1 C4 O3 41(16) . . . . ?
Fe2 Fe1 C4 O3 47(16) . . . . ?
C6 Fe2 C5 O4 -33(34) . . . . ?
C7 Fe2 C5 O4 72(34) . . . . ?
N2 Fe2 C5 O4 174(100) . . . . ?
C1 Fe2 C5 O4 -137(34) . . . . ?
Fe1 Fe2 C5 O4 172(34) . . . . ?
C5 Fe2 C6 O5 40(15) . . . . ?
C7 Fe2 C6 O5 -52(15) . . . . ?
N2 Fe2 C6 O5 -145(15) . . . . ?
C1 Fe2 C6 O5 131(15) . . . . ?
Fe1 Fe2 C6 O5 153(15) . . . . ?
C6 Fe2 C7 O6 179(100) . . . . ?
C5 Fe2 C7 O6 84(23) . . . . ?
N2 Fe2 C7 O6 -85(23) . . . . ?
C1 Fe2 C7 O6 -7(24) . . . . ?
Fe1 Fe2 C7 O6 -12(23) . . . . ?
Fe2 C1 C8 C9 35.0(11) . . . . ?
Fe1 C1 C8 C9 140.4(7) . . . . ?
Fe2 C1 C8 C13 -147.8(7) . . . . ?
Fe1 C1 C8 C13 -42.5(11) . . . . ?
C13 C8 C9 C10 1.1(12) . . . . ?
C1 C8 C9 C10 178.3(8) . . . . ?
C8 C9 C10 C11 0.4(14) . . . . ?
C9 C10 C11 C12 -2.9(15) . . . . ?
C10 C11 C12 C13 4.1(15) . . . . ?
C11 C12 C13 C8 -2.7(14) . . . . ?
C9 C8 C13 C12 0.0(12) . . . . ?
C1 C8 C13 C12 -177.2(8) . . . . ?
N2 N1 C14 C15 -2.8(11) . . . . ?
Fe1 N1 C14 C15 176.5(6) . . . . ?
N1 C14 C15 C16 4.7(13) . . . . ?
C14 C15 C16 C17 -3.4(13) . . . . ?
N1 N2 C17 C16 1.7(12) . . . . ?
Fe2 N2 C17 C16 -179.5(6) . . . . ?
C15 C16 C17 N2 0.3(13) . . . . ?
